data_7243308
loop_
_publ_author_name
'Peloquin, Andrew J.'
'McMillen, Colin D.'
'Pennington, William T.'

_publ_section_title
;
 One dimensional halogen bond design: Br&#x22EF;N versus I&#x22EF;N with
 fluoroarenes
;
_journal_issue 35
_journal_name_full CrystEngComm
_journal_page_first 6098
_journal_page_last 6106
_journal_paper_doi 10.1039/D1CE00864A
_journal_volume 23
_journal_year 2021
_chemical_formula_moiety 'C12 F8 I2, C8 H12 N2'
_chemical_formula_sum 'C20 H12 F8 I2 N2'
_chemical_formula_weight 686.128
_space_group_crystal_system monoclinic
_space_group_IT_number 15
_space_group_name_Hall '-C 2yc'
_space_group_name_H-M_alt 'C 1 2/c 1'
_symmetry_Int_Tables_number 15
_atom_sites_solution_primary dual
_audit_creation_date 2021-05-25
_audit_creation_method
;
Olex2 1.3
(compiled 2020.11.12 svn.r5f609507 for OlexSys, GUI svn.r6272)
;
_audit_update_record
;
2021-06-27 deposited with the CCDC.	2021-08-02 downloaded from the CCDC.
;
_cell_angle_alpha 90
_cell_angle_beta 104.737(2)
_cell_angle_gamma 90
_cell_formula_units_Z 4
_cell_length_a 13.8570(6)
_cell_length_b 13.7638(6)
_cell_length_c 11.5041(5)
_cell_measurement_reflns_used 9883
_cell_measurement_temperature 100.0
_cell_measurement_theta_max 30.53
_cell_measurement_theta_min 2.54
_cell_volume 2121.94(16)
_computing_cell_refinement 'Bruker SAINT'
_computing_data_collection 'Bruker APEX3'
_computing_data_reduction 'Bruker SAINT'
_computing_molecular_graphics 'Olex2 1.3 (Dolomanov et al., 2009)'
_computing_publication_material 'Olex2 1.3 (Dolomanov et al., 2009)'
_computing_structure_refinement 'SHELXL-2016/6 (Sheldrick, 2016)'
_computing_structure_solution 'SHELXT 2014/5 (Sheldrick, 2014)'
_diffrn_ambient_temperature 100.0
_diffrn_measured_fraction_theta_full 0.9959
_diffrn_measured_fraction_theta_max 0.9960
_diffrn_measurement_device_type 'Bruker D8 Quest Photon 100'
_diffrn_measurement_method '\f and \w scans'
_diffrn_radiation_type MoK\a
_diffrn_radiation_wavelength 0.71073
_diffrn_reflns_av_R_equivalents 0.0352
_diffrn_reflns_av_unetI/netI 0.0222
_diffrn_reflns_Laue_measured_fraction_full 0.9959
_diffrn_reflns_Laue_measured_fraction_max 0.9960
_diffrn_reflns_limit_h_max 17
_diffrn_reflns_limit_h_min -17
_diffrn_reflns_limit_k_max 17
_diffrn_reflns_limit_k_min -17
_diffrn_reflns_limit_l_max 13
_diffrn_reflns_limit_l_min -14
_diffrn_reflns_number 13646
_diffrn_reflns_point_group_measured_fraction_full 0.9959
_diffrn_reflns_point_group_measured_fraction_max 0.9960
_diffrn_reflns_theta_full 25.2417
_diffrn_reflns_theta_max 26.73
_diffrn_reflns_theta_min 2.12
_diffrn_source 'fine focus sealed tube'
_diffrn_source_current 1.0
_diffrn_source_power 0.05
_diffrn_source_voltage 50.0
_diffrn_standards_number 0
_exptl_absorpt_coefficient_mu 3.044
_exptl_absorpt_correction_T_max 0.7461
_exptl_absorpt_correction_T_min 0.5654
_exptl_absorpt_correction_type multi-scan
_exptl_absorpt_process_details
;
SADABS-2014/5 (Bruker,2014/5) was used for absorption correction.
wR2(int) was 0.1105 before and 0.0510 after correction.
The Ratio of minimum to maximum transmission is 0.7578.
The \l/2 correction factor is Not present.
;
_exptl_crystal_colour colourless
_exptl_crystal_colour_primary colourless
_exptl_crystal_density_diffrn 2.148
_exptl_crystal_density_meas ?
_exptl_crystal_density_method 'not measured'
_exptl_crystal_description column
_exptl_crystal_F_000 1293.736
_exptl_crystal_size_max 0.442
_exptl_crystal_size_mid 0.084
_exptl_crystal_size_min 0.071
_exptl_transmission_factor_max 'not measured'
_exptl_transmission_factor_min 'not measured'
_refine_diff_density_max 0.4342
_refine_diff_density_min -0.3605
_refine_diff_density_rms 0.0836
_refine_ls_d_res_high 0.7901
_refine_ls_d_res_low 9.6017
_refine_ls_goodness_of_fit_ref 1.0477
_refine_ls_hydrogen_treatment constr
_refine_ls_matrix_type full
_refine_ls_number_constraints 8
_refine_ls_number_parameters 147
_refine_ls_number_reflns 2251
_refine_ls_number_restraints 0
_refine_ls_restrained_S_all 1.0477
_refine_ls_R_factor_all 0.0186
_refine_ls_R_factor_gt 0.0164
_refine_ls_shift/su_max 0.0003
_refine_ls_shift/su_mean 0.0000
_refine_ls_structure_factor_coef Fsqd
_refine_ls_weighting_details 'w=1/[\s^2^(Fo^2^)+(0.0115P)^2^+5.0352P] where P=(Fo^2^+2Fc^2^)/3'
_refine_ls_weighting_scheme calc
_refine_ls_wR_factor_gt 0.0389
_refine_ls_wR_factor_ref 0.0410
_reflns_Friedel_coverage 0.0
_reflns_limit_h_max 16
_reflns_limit_h_min -17
_reflns_limit_k_max 17
_reflns_limit_k_min 0
_reflns_limit_l_max 14
_reflns_limit_l_min 0
_reflns_number_gt 2100
_reflns_number_total 2251
_reflns_threshold_expression I>=2u(I)
_cod_data_source_file d1ce00864a2.cif
_cod_data_source_block I2F8bph_Me4pyrz
_cod_depositor_comments
;
The following automatic conversions were performed:

data item '_exptl_crystal_density_meas' value 'not measured' was
changed to '?' -- the value is perceived as not measured.

Automatic conversion script
Id: cif_fix_values 7556 2019-12-06 15:28:31Z antanas 

 Adding full bibliography for 7243307--7243335.cif.
;
_cod_database_code 7243308
_olex2_refinement_description
;
;
_olex2_submission_special_instructions 'No special instructions were received'

loop_
_space_group_symop_id
_space_group_symop_operation_xyz
1 x,y,z
2 -x,y,-z+1/2
3 -x,-y,-z
4 x,-y,z-1/2
5 x+1/2,y+1/2,z
6 -x+1/2,y+1/2,-z+1/2
7 -x+1/2,-y+1/2,-z
8 x+1/2,-y+1/2,z-1/2

loop_
_atom_site_label
_atom_site_type_symbol
_atom_site_fract_x
_atom_site_fract_y
_atom_site_fract_z
_atom_site_U_iso_or_equiv
_atom_site_adp_type
_atom_site_occupancy
_atom_site_refinement_flags_posn
I1 I 0.422485(10) 0.732760(10) 0.375811(12) 0.01757(6) Uani 1.000000 .
F2 F 0.06519(9) 0.88881(8) 0.35696(11) 0.0191(3) Uani 1.000000 .
F3 F 0.05888(9) 0.58289(9) 0.16936(11) 0.0199(3) Uani 1.000000 .
F4 F 0.25773(9) 0.57971(9) 0.22798(12) 0.0204(3) Uani 1.000000 .
F1 F 0.26306(9) 0.88671(9) 0.41484(12) 0.0233(3) Uani 1.000000 .
N1 N 0.64632(14) 0.74693(12) 0.46838(16) 0.0154(4) Uani 1.000000 .
C1 C 0.26712(16) 0.73268(15) 0.3242(2) 0.0161(4) Uani 1.000000 .
C7 C 0.69534(16) 0.82841(15) 0.45218(18) 0.0149(4) Uani 1.000000 .
C3 C 0.11118(15) 0.81172(14) 0.32395(18) 0.0148(4) Uani 1.000000 .
C4 C 0.05505(16) 0.73485(14) 0.26409(19) 0.0139(4) Uani 1.000000 .
C5 C 0.10856(16) 0.65770(14) 0.23242(18) 0.0148(4) Uani 1.000000 .
C9 C 0.70026(16) 0.66899(15) 0.51613(18) 0.0149(4) Uani 1.000000 .
C2 C 0.21406(16) 0.81073(15) 0.35413(19) 0.0172(4) Uani 1.000000 .
C6 C 0.21126(16) 0.65659(14) 0.26139(18) 0.0151(4) Uani 1.000000 .
C10 C 0.64461(17) 0.57886(16) 0.5335(2) 0.0218(5) Uani 1.000000 .
C8 C 0.63441(17) 0.91540(16) 0.3995(2) 0.0220(5) Uani 1.000000 .
H10a H 0.6625(10) 0.5610(7) 0.6188(3) 0.0327(7) Uiso 1.000000 GR
H10b H 0.57266(17) 0.5911(4) 0.5069(14) 0.0327(7) Uiso 1.000000 GR
H10c H 0.6623(10) 0.5257(4) 0.4862(12) 0.0327(7) Uiso 1.000000 GR
H8a H 0.6449(10) 0.9295(7) 0.3201(7) 0.0330(7) Uiso 1.000000 GR
H8b H 0.5636(2) 0.9019(5) 0.3916(14) 0.0330(7) Uiso 1.000000 GR
H8c H 0.6550(9) 0.9715(3) 0.4524(8) 0.0330(7) Uiso 1.000000 GR

loop_
_atom_site_aniso_label
_atom_site_aniso_U_11
_atom_site_aniso_U_22
_atom_site_aniso_U_33
_atom_site_aniso_U_12
_atom_site_aniso_U_13
_atom_site_aniso_U_23
I1 0.01193(8) 0.02397(9) 0.01705(8) 0.00164(5) 0.00413(6) 0.00319(5)
F2 0.0165(6) 0.0163(6) 0.0246(7) 0.0021(5) 0.0056(5) -0.0052(5)
F3 0.0193(7) 0.0158(6) 0.0237(7) -0.0017(5) 0.0038(5) -0.0058(5)
F4 0.0191(7) 0.0186(6) 0.0247(7) 0.0065(5) 0.0077(5) -0.0006(5)
F1 0.0171(7) 0.0200(6) 0.0309(7) -0.0044(5) 0.0027(6) -0.0084(5)
N1 0.0126(9) 0.0165(8) 0.0158(9) 0.0002(7) 0.0013(7) -0.0023(7)
C1 0.0126(10) 0.0195(10) 0.0167(10) 0.0019(8) 0.0051(9) 0.0043(8)
C7 0.0153(10) 0.0151(9) 0.0137(10) -0.0002(8) 0.0025(8) -0.0024(8)
C3 0.0149(10) 0.0149(10) 0.0156(10) 0.0019(8) 0.0057(8) 0.0013(8)
C4 0.0122(11) 0.0147(9) 0.0148(10) -0.0004(8) 0.0035(8) 0.0021(8)
C5 0.0160(10) 0.0138(9) 0.0148(10) -0.0012(8) 0.0040(8) 0.0001(8)
C9 0.0151(10) 0.0156(9) 0.0133(10) -0.0002(8) 0.0022(8) -0.0029(8)
C2 0.0188(11) 0.0164(10) 0.0164(10) -0.0040(8) 0.0044(9) -0.0020(8)
C6 0.0179(11) 0.0139(9) 0.0147(10) 0.0044(8) 0.0063(8) 0.0028(8)
C10 0.0168(11) 0.0180(10) 0.0302(12) -0.0003(8) 0.0051(10) 0.0004(9)
C8 0.0170(11) 0.0175(10) 0.0286(12) 0.0009(8) 0.0004(9) 0.0004(9)

loop_
_atom_type_symbol
_atom_type_scat_dispersion_real
_atom_type_scat_dispersion_imag
_atom_type_scat_Cromer_Mann_a1
_atom_type_scat_Cromer_Mann_a2
_atom_type_scat_Cromer_Mann_a3
_atom_type_scat_Cromer_Mann_a4
_atom_type_scat_Cromer_Mann_b1
_atom_type_scat_Cromer_Mann_b2
_atom_type_scat_Cromer_Mann_b3
_atom_type_scat_Cromer_Mann_b4
_atom_type_scat_Cromer_Mann_c
_atom_type_scat_source
_atom_type_scat_dispersion_source
I -0.41187 1.83264 20.14720 18.99490 7.51380 2.27350 4.34700 0.38140 27.76600 66.87760 4.07119989395 'International Tables Volume C Table 6.1.1.4 (pp. 500-502)' 'Henke, Gullikson and Davis, At. Data and Nucl. Data Tables, 1993, 54, 2'
H 0.00000 0.00000 0.49300 0.32291 0.14019 0.04081 10.51090 26.12570 3.14236 57.79970 0.0030380000826 'International Tables Volume C Table 6.1.1.4 (pp. 500-502)' 'Henke, Gullikson and Davis, At. Data and Nucl. Data Tables, 1993, 54, 2'
C 0.00347 0.00161 2.31000 1.02000 1.58860 0.86500 20.84390 10.20750 0.56870 51.65120 0.215599998832 'International Tables Volume C Table 6.1.1.4 (pp. 500-502)' 'Henke, Gullikson and Davis, At. Data and Nucl. Data Tables, 1993, 54, 2'
F 0.01794 0.01033 3.53920 2.64120 1.51700 1.02430 10.28250 4.29440 0.26150 26.14760 0.277599990368 'International Tables Volume C Table 6.1.1.4 (pp. 500-502)' 'Henke, Gullikson and Davis, At. Data and Nucl. Data Tables, 1993, 54, 2'
N 0.00653 0.00323 12.21260 3.13220 2.01250 1.16630 0.00570 9.89330 28.99750 0.58260 -11.5290002823 'International Tables Volume C Table 6.1.1.4 (pp. 500-502)' 'Henke, Gullikson and Davis, At. Data and Nucl. Data Tables, 1993, 54, 2'

loop_
_geom_angle_atom_site_label_1
_geom_angle_atom_site_label_2
_geom_angle_atom_site_label_3
_geom_angle
_geom_angle_site_symmetry_1
_geom_angle_site_symmetry_3
_geom_angle_publ_flag
C9 N1 C7 118.27(19) . . ?
C2 C1 I1 120.10(16) . . ?
C6 C1 I1 123.15(15) . . ?
C6 C1 C2 116.74(19) . . ?
C9 C7 N1 120.59(19) 7_666 . ?
C8 C7 N1 117.89(19) . . ?
C8 C7 C9 121.51(19) . 7_666 ?
C4 C3 F2 119.80(18) . . ?
C2 C3 F2 118.15(18) . . ?
C2 C3 C4 122.03(19) . . ?
C4 C4 C3 121.74(15) 2 . ?
C5 C4 C3 116.22(19) . . ?
C4 C5 F3 119.39(18) . . ?
C6 C5 F3 118.57(18) . . ?
C6 C5 C4 122.03(19) . . ?
C7 C9 N1 121.14(19) 7_666 . ?
C10 C9 N1 117.62(19) . . ?
C10 C9 C7 121.24(19) . 7_666 ?
C1 C2 F1 120.02(19) . . ?
C3 C2 F1 118.49(19) . . ?
C3 C2 C1 121.48(19) . . ?
C1 C6 F4 119.84(18) . . ?
C5 C6 F4 118.70(18) . . ?
C5 C6 C1 121.46(19) . . ?
H10a C10 C9 109.5 . . ?
H10b C10 C9 109.5 . . ?
H10b C10 H10a 109.5 . . ?
H10c C10 C9 109.5 . . ?
H10c C10 H10a 109.5 . . ?
H10c C10 H10b 109.5 . . ?
H8a C8 C7 109.5 . . ?
H8b C8 C7 109.5 . . ?
H8b C8 H8a 109.5 . . ?
H8c C8 C7 109.5 . . ?
H8c C8 H8a 109.5 . . ?
H8c C8 H8b 109.5 . . ?

loop_
_geom_bond_atom_site_label_1
_geom_bond_atom_site_label_2
_geom_bond_distance
_geom_bond_site_symmetry_2
_geom_bond_publ_flag
I1 C1 2.083(2) . ?
F2 C3 1.341(2) . ?
F3 C5 1.344(2) . ?
F4 C6 1.345(2) . ?
F1 C2 1.342(2) . ?
N1 C7 1.348(3) . ?
N1 C9 1.343(3) . ?
C1 C2 1.393(3) . ?
C1 C6 1.391(3) . ?
C7 C9 1.400(3) 7_666 ?
C7 C8 1.501(3) . ?
C3 C4 1.388(3) . ?
C3 C2 1.379(3) . ?
C4 C4 1.477(4) 2 ?
C4 C5 1.396(3) . ?
C5 C6 1.377(3) . ?
C9 C10 1.501(3) . ?
C10 H10a 0.9800 . ?
C10 H10b 0.9800 . ?
C10 H10c 0.9800 . ?
C8 H8a 0.9800 . ?
C8 H8b 0.9800 . ?
C8 H8c 0.9800 . ?
